data_7124631
loop_
_publ_author_name
'M\"obus, Juri'
'Vom Stein, Thorsten'
'Stephan, Douglas W.'

_publ_section_title
;
 Cooperative Lewis acidity in borane-substituted fluorophosphonium
 cations.
;
_journal_issue 38
_journal_name_full 'Chemical communications (Cambridge, England)'
_journal_page_first 6387
_journal_page_last 6390
_journal_paper_doi 10.1039/c6cc02607a
_journal_volume 52
_journal_year 2016
_chemical_absolute_configuration unk
_chemical_formula_moiety 'C30 H32 B F5 P, B C24 F20'
_chemical_formula_sum 'C54 H32 B2 F25 P'
_chemical_formula_weight 1208.44
_space_group_crystal_system monoclinic
_space_group_IT_number 4
_space_group_name_Hall 'P 2yb'
_space_group_name_H-M_alt 'P 1 21 1'
_symmetry_Int_Tables_number 4
_audit_creation_date 2016-03-14
_audit_creation_method
;
Olex2 1.2
(compiled 2016.02.19 svn.r3266 for OlexSys, GUI svn.r5155)
;
_audit_update_record
;
2016-03-26 deposited with the CCDC.
2016-04-20 downloaded from the CCDC.
;
_cell_angle_alpha 90
_cell_angle_beta 95.890(2)
_cell_angle_gamma 90
_cell_formula_units_Z 2
_cell_length_a 10.7299(5)
_cell_length_b 19.7985(8)
_cell_length_c 12.1281(5)
_cell_measurement_reflns_used 6510
_cell_measurement_temperature 150(2)
_cell_measurement_theta_max 25.55
_cell_measurement_theta_min 2.62
_cell_volume 2562.84(19)
_computing_cell_refinement 'SAINT v8.34A (Bruker, 2013)'
_computing_data_reduction 'SAINT v8.34A (Bruker, 2013)'
_computing_molecular_graphics 'Olex2 (Dolomanov et al., 2009)'
_computing_publication_material 'Olex2 (Dolomanov et al., 2009)'
_computing_structure_refinement 'olex2.refine (Bourhis et al., 2015)'
_computing_structure_solution 'SHELXS-97 (Sheldrick, 2008)'
_diffrn_ambient_temperature 150.15
_diffrn_measured_fraction_theta_full 0.9598
_diffrn_measured_fraction_theta_max 0.9596
_diffrn_measurement_device_type 'Bruker APEX-II CCD'
_diffrn_measurement_method '\f and \w scans'
_diffrn_radiation_monochromator graphite
_diffrn_radiation_type 'Mo K\a'
_diffrn_radiation_wavelength 0.71073
_diffrn_reflns_av_R_equivalents 0.0485
_diffrn_reflns_av_unetI/netI 0.0803
_diffrn_reflns_limit_h_max 13
_diffrn_reflns_limit_h_min -13
_diffrn_reflns_limit_k_max 25
_diffrn_reflns_limit_k_min -22
_diffrn_reflns_limit_l_max 15
_diffrn_reflns_limit_l_min -15
_diffrn_reflns_number 19974
_diffrn_reflns_theta_full 27.5269
_diffrn_reflns_theta_max 27.53
_diffrn_reflns_theta_min 1.69
_diffrn_standards_number 0
_exptl_absorpt_coefficient_mu 0.183
_exptl_absorpt_correction_T_max 0.7456
_exptl_absorpt_correction_T_min 0.6481
_exptl_absorpt_correction_type multi-scan
_exptl_absorpt_process_details
;
SADABS-2014/5 (Bruker,2014/5) was used for absorption correction.
wR2(int) was 0.0681 before and 0.0619 after correction.
The Ratio of minimum to maximum transmission is 0.8692.
The \l/2 correction factor is 0.00150.
;
_exptl_crystal_colour colourless
_exptl_crystal_colour_primary colourless
_exptl_crystal_density_diffrn 1.5658
_exptl_crystal_density_method 'not measured'
_exptl_crystal_description plate
_exptl_crystal_F_000 1213.3546
_exptl_crystal_size_max 0.2
_exptl_crystal_size_mid 0.2
_exptl_crystal_size_min 0.1
_refine_diff_density_max 0.3420
_refine_diff_density_min -0.3225
_refine_diff_density_rms 0.0717
_refine_ls_abs_structure_details 'Flack, H. D. (1983). Acta Cryst. A39, 876-881.'
_refine_ls_abs_structure_Flack -0.11(9)
_refine_ls_d_res_high 0.7689
_refine_ls_d_res_low 12.0641
_refine_ls_goodness_of_fit_ref 1.0045
_refine_ls_hydrogen_treatment mixed
_refine_ls_matrix_type full
_refine_ls_number_constraints 54
_refine_ls_number_parameters 738
_refine_ls_number_reflns 11300
_refine_ls_number_restraints 0
_refine_ls_restrained_S_all 1.0045
_refine_ls_R_factor_all 0.0690
_refine_ls_R_factor_gt 0.0457
_refine_ls_shift/su_max 0.0000
_refine_ls_shift/su_mean 0.0000
_refine_ls_structure_factor_coef Fsqd
_refine_ls_weighting_details 'w=1/[\s^2^(Fo^2^)+(0.0315P)^2^] where P=(Fo^2^+2Fc^2^)/3'
_refine_ls_weighting_scheme calc
_refine_ls_wR_factor_gt 0.0892
_refine_ls_wR_factor_ref 0.0992
_reflns_Friedel_coverage 0.919
_reflns_limit_h_max 13
_reflns_limit_h_min -13
_reflns_limit_k_max 25
_reflns_limit_k_min -22
_reflns_limit_l_max 15
_reflns_limit_l_min -15
_reflns_number_gt 8727
_reflns_number_total 11300
_reflns_threshold_expression I>=2u(I)
_cod_data_source_file c6cc02607a2.cif
_cod_data_source_block jm013_0m
_cod_original_sg_symbol_Hall ' P 2yb'
_cod_database_code 7124631
_olex2_refinement_description
;
1. Fixed Uiso
 At 1.2 times of:
  All C(H) groups, All C(H,H) groups
2.a Ternary CH refined with riding coordinates:
 C54(H54), C66(H66)
2.b Secondary CH2 refined with riding coordinates:
 C61(H61a,H61b), C69(H69a,H69b), C70(H70a,H70b), C71(H71a,H71b), C72(H72a,
 H72b), C74(H74a,H74b), C78(H78a,H78b), C79(H79a,H79b), C80(H80a,H80b),
 C81(H81a,H81b)
2.c Aromatic/amide H refined with riding coordinates:
 C23(H23), C37(H37), C44(H44), C47(H47), C49(H49), C53(H53), C56(H56),
 C60(H60), C73(H73), C76(H76)
;
_olex2_submission_special_instructions 'No special instructions were received'

loop_
_space_group_symop_id
_space_group_symop_operation_xyz
1 x,y,z
2 -x,y+1/2,-z

loop_
_atom_site_label
_atom_site_type_symbol
_atom_site_fract_x
_atom_site_fract_y
_atom_site_fract_z
_atom_site_U_iso_or_equiv
_atom_site_adp_type
_atom_site_occupancy
_atom_site_refinement_flags_posn
P1 P 0.23711(6) 0.81703(4) 0.33818(5) 0.01980(15) Uani 1.000000 .
F20 F 0.02637(14) 0.72724(9) 0.70059(13) 0.0310(4) Uani 1.000000 .
F21 F 0.29139(14) 0.88874(8) 0.36451(12) 0.0247(4) Uani 1.000000 .
F19 F -0.00176(15) 0.66005(8) 1.07152(12) 0.0289(4) Uani 1.000000 .
F18 F -0.26258(14) 0.66967(8) 1.06228(12) 0.0256(4) Uani 1.000000 .
F17 F -0.36078(14) 0.72881(9) 0.85947(13) 0.0311(4) Uani 1.000000 .
F16 F -0.36728(15) 0.61850(9) 0.70619(13) 0.0315(4) Uani 1.000000 .
F15 F 0.05708(15) 0.58508(9) 0.70918(13) 0.0306(4) Uani 1.000000 .
F14 F -0.17462(16) 0.52463(8) 0.76836(13) 0.0324(4) Uani 1.000000 .
F13 F 0.22172(17) 0.61262(9) 1.14596(14) 0.0381(5) Uani 1.000000 .
F12 F 0.28000(15) 0.53598(9) 0.78695(15) 0.0345(4) Uani 1.000000 .
F11 F -0.3050(2) 0.42762(9) 0.85502(15) 0.0464(5) Uani 1.000000 .
F10 F 0.36862(15) 0.55133(9) 1.00301(16) 0.0400(5) Uani 1.000000 .
F9 F 0.07797(15) 0.76366(8) 0.92548(14) 0.0316(4) Uani 1.000000 .
F22 F 0.20599(17) 0.67315(9) 0.38615(13) 0.0370(4) Uani 1.000000 .
F8 F -0.38666(16) 0.57143(9) 1.14711(13) 0.0321(4) Uani 1.000000 .
F25 F 0.39094(17) 0.80947(9) 0.75411(13) 0.0392(4) Uani 1.000000 .
F24 F 0.36315(18) 0.67582(10) 0.76104(14) 0.0439(5) Uani 1.000000 .
F7 F -0.03991(17) 0.76558(11) 0.49342(15) 0.0510(6) Uani 1.000000 .
F23 F 0.27105(19) 0.60590(9) 0.57696(15) 0.0442(5) Uani 1.000000 .
F6 F -0.42950(16) 0.65751(11) 0.50029(14) 0.0458(5) Uani 1.000000 .
C21 C -0.1639(2) 0.66915(14) 0.7161(2) 0.0206(6) Uani 1.000000 .
F5 F -0.41246(18) 0.44854(9) 1.04623(15) 0.0416(5) Uani 1.000000 .
C23 C 0.2769(3) 0.78479(15) 0.1250(2) 0.0235(6) Uani 1.000000 .
H23 H 0.2003(3) 0.80740(15) 0.1029(2) 0.0282(7) Uiso 1.000000 R
C24 C 0.2553(3) 0.57510(15) 0.9656(3) 0.0273(7) Uani 1.000000 .
C25 C 0.3156(2) 0.81459(15) 0.5647(2) 0.0220(6) Uani 1.000000 .
C26 C -0.0880(2) 0.70707(15) 0.6539(2) 0.0246(6) Uani 1.000000 .
F4 F -0.39783(19) 0.85649(10) 0.91671(17) 0.0519(6) Uani 1.000000 .
C28 C 0.3202(2) 0.77830(14) 0.2375(2) 0.0223(6) Uani 1.000000 .
C29 C 0.3452(3) 0.77700(16) 0.6607(2) 0.0275(7) Uani 1.000000 .
C30 C -0.2695(2) 0.61015(14) 1.0048(2) 0.0195(6) Uani 1.000000 .
C31 C -0.2578(3) 0.76672(15) 0.8914(2) 0.0246(6) Uani 1.000000 .
F3 F -0.27043(18) 0.73185(12) 0.39016(15) 0.0603(7) Uani 1.000000 .
C33 C 0.0932(3) 0.59449(14) 0.8184(2) 0.0226(6) Uani 1.000000 .
C34 C 0.1812(3) 0.60615(15) 1.0371(2) 0.0251(6) Uani 1.000000 .
B1 B -0.1250(3) 0.65878(17) 0.8508(2) 0.0200(6) Uani 1.000000 .
C36 C -0.0434(3) 0.78288(15) 0.9228(2) 0.0259(6) Uani 1.000000 .
C37 C 0.4584(3) 0.72518(17) 0.0788(2) 0.0330(7) Uani 1.000000 .
H37 H 0.5063(3) 0.70699(17) 0.0241(2) 0.0396(9) Uiso 1.000000 R
C38 C -0.3152(3) 0.67393(17) 0.5515(2) 0.0304(7) Uani 1.000000 .
F2 F -0.1995(2) 0.93930(9) 0.97608(19) 0.0638(7) Uani 1.000000 .
C40 C 0.2098(3) 0.56865(14) 0.8563(2) 0.0255(6) Uani 1.000000 .
C41 C 0.2688(2) 0.77710(14) 0.4699(2) 0.0206(6) Uani 1.000000 .
C42 C -0.2138(2) 0.60335(14) 0.9081(2) 0.0194(6) Uani 1.000000 .
C43 C -0.1197(3) 0.72837(17) 0.5470(2) 0.0318(7) Uani 1.000000 .
C44 C 0.3473(3) 0.75777(16) 0.0470(2) 0.0286(7) Uani 1.000000 .
H44 H 0.3189(3) 0.76171(16) -0.0295(2) 0.0343(8) Uiso 1.000000 R
F1 F 0.0386(2) 0.88943(9) 0.98150(16) 0.0490(5) Uani 1.000000 .
C46 C 0.0778(2) 0.83133(14) 0.2930(2) 0.0225(6) Uani 1.000000 .
C47 C -0.1017(3) 0.90342(18) 0.2792(3) 0.0379(8) Uani 1.000000 .
H47 H -0.1393(3) 0.94581(18) 0.2916(3) 0.0455(10) Uiso 1.000000 R
C48 C -0.2800(3) 0.65407(15) 0.6586(2) 0.0239(6) Uani 1.000000 .
C49 C 0.0243(3) 0.89354(15) 0.3116(2) 0.0277(7) Uani 1.000000 .
H49 H 0.0737(3) 0.92897(15) 0.3461(2) 0.0332(8) Uiso 1.000000 R
C50 C 0.2526(3) 0.70774(15) 0.4765(2) 0.0280(7) Uani 1.000000 .
C51 C 0.0168(3) 0.62797(13) 0.8851(2) 0.0212(6) Uani 1.000000 .
C52 C 0.0660(3) 0.63036(14) 0.9966(2) 0.0239(6) Uani 1.000000 .
C53 C 0.4326(3) 0.74534(16) 0.2697(2) 0.0293(7) Uani 1.000000 .
H53 H 0.4618(3) 0.74127(16) 0.3461(2) 0.0352(8) Uiso 1.000000 R
C54 C 0.2117(3) 0.93639(15) 0.5881(2) 0.0261(6) Uani 1.000000 .
H54 H 0.1388(3) 0.91140(15) 0.5495(2) 0.0313(8) Uiso 1.000000 R
C55 C -0.3354(3) 0.55995(15) 1.0524(2) 0.0232(6) Uani 1.000000 .
C56 C 0.0063(3) 0.77901(16) 0.2422(2) 0.0301(7) Uani 1.000000 .
H56 H 0.0434(3) 0.73643(16) 0.2301(2) 0.0361(8) Uiso 1.000000 R
C57 C -0.3481(3) 0.49793(15) 1.0024(2) 0.0281(7) Uani 1.000000 .
C58 C 0.2845(3) 0.67324(16) 0.5734(2) 0.0295(7) Uani 1.000000 .
C59 C -0.2808(3) 0.83280(16) 0.9184(3) 0.0346(8) Uani 1.000000 .
C60 C 0.5011(3) 0.71873(17) 0.1906(3) 0.0355(8) Uani 1.000000 .
H60 H 0.5777(3) 0.69592(17) 0.2121(3) 0.0426(9) Uiso 1.000000 R
C61 C 0.0675(4) 1.04458(19) 0.6889(3) 0.0485(10) Uani 1.000000 .
H61a H -0.0145(4) 1.06481(19) 0.7006(3) 0.0582(12) Uiso 1.000000 R
H61b H 0.1340(4) 1.07314(19) 0.7276(3) 0.0582(12) Uiso 1.000000 R
C62 C -0.2281(3) 0.53954(14) 0.8626(2) 0.0230(6) Uani 1.000000 .
C63 C 0.3313(3) 0.70850(16) 0.6664(2) 0.0286(7) Uani 1.000000 .
C64 C -0.1400(3) 0.73749(14) 0.8940(2) 0.0206(6) Uani 1.000000 .
C65 C -0.2940(3) 0.48827(15) 0.9059(2) 0.0281(7) Uani 1.000000 .
C66 C 0.4650(3) 0.92667(17) 0.5626(2) 0.0329(7) Uani 1.000000 .
H66 H 0.4525(3) 0.96266(17) 0.5047(2) 0.0394(9) Uiso 1.000000 R
B2 B 0.3324(3) 0.89488(18) 0.5702(2) 0.0249(7) Uani 1.000000 .
C68 C -0.0615(3) 0.84952(16) 0.9504(2) 0.0330(7) Uani 1.000000 .
C69 C 0.0754(3) 0.9744(2) 0.7376(3) 0.0480(10) Uani 1.000000 .
H69a H 0.0733(3) 0.9775(2) 0.8188(3) 0.0576(12) Uiso 1.000000 R
H69b H 0.0013(3) 0.9482(2) 0.7070(3) 0.0576(12) Uiso 1.000000 R
C70 C 0.2049(3) 1.00899(15) 0.5439(3) 0.0335(8) Uani 1.000000 .
H70a H 0.2762(3) 1.03527(15) 0.5801(3) 0.0402(9) Uiso 1.000000 R
H70b H 0.2122(3) 1.00848(15) 0.4632(3) 0.0402(9) Uiso 1.000000 R
C71 C 0.1939(3) 0.93683(18) 0.7134(2) 0.0360(8) Uani 1.000000 .
H71a H 0.1895(3) 0.88968(18) 0.7399(2) 0.0432(9) Uiso 1.000000 R
H71b H 0.2676(3) 0.95853(18) 0.7548(2) 0.0432(9) Uiso 1.000000 R
C72 C 0.0823(3) 1.04332(17) 0.5654(3) 0.0415(8) Uani 1.000000 .
H72a H 0.0110(3) 1.01868(17) 0.5256(3) 0.0498(10) Uiso 1.000000 R
H72b H 0.0814(3) 1.09012(17) 0.5366(3) 0.0498(10) Uiso 1.000000 R
C73 C -0.1729(3) 0.8517(2) 0.2288(3) 0.0409(9) Uani 1.000000 .
H73 H -0.2596(3) 0.8587(2) 0.2072(3) 0.0491(10) Uiso 1.000000 R
C74 C 0.5653(3) 0.87931(19) 0.5244(3) 0.0465(9) Uani 1.000000 .
H74a H 0.5815(3) 0.84235(19) 0.5789(3) 0.0558(11) Uiso 1.000000 R
H74b H 0.5338(3) 0.85887(19) 0.4524(3) 0.0558(11) Uiso 1.000000 R
C75 C -0.1795(4) 0.87449(16) 0.9474(3) 0.0386(8) Uani 1.000000 .
C76 C -0.1195(3) 0.79010(19) 0.2097(3) 0.0381(8) Uani 1.000000 .
H76 H -0.1691(3) 0.75512(19) 0.1740(3) 0.0457(10) Uiso 1.000000 R
C77 C -0.2364(3) 0.71175(18) 0.4949(2) 0.0358(8) Uani 1.000000 .
C78 C 0.7337(4) 0.9532(3) 0.6177(4) 0.0938(19) Uani 1.000000 .
H78a H 0.8096(4) 0.9793(3) 0.6051(4) 0.113(2) Uiso 1.000000 R
H78b H 0.7572(4) 0.9198(3) 0.6770(4) 0.113(2) Uiso 1.000000 R
C79 C 0.5143(3) 0.9631(2) 0.6699(3) 0.0574(12) Uani 1.000000 .
H79a H 0.4511(3) 0.9960(2) 0.6903(3) 0.0689(14) Uiso 1.000000 R
H79b H 0.5289(3) 0.9299(2) 0.7309(3) 0.0689(14) Uiso 1.000000 R
C80 C 0.6371(4) 1.0000(3) 0.6546(4) 0.0805(17) Uani 1.000000 .
H80a H 0.6698(4) 1.0213(3) 0.7256(4) 0.097(2) Uiso 1.000000 R
H80b H 0.6202(4) 1.0363(3) 0.5989(4) 0.097(2) Uiso 1.000000 R
C81 C 0.6864(4) 0.9163(2) 0.5121(4) 0.0669(13) Uani 1.000000 .
H81a H 0.7506(4) 0.8836(2) 0.4932(4) 0.0803(15) Uiso 1.000000 R
H81b H 0.6727(4) 0.9493(2) 0.4506(4) 0.0803(15) Uiso 1.000000 R

loop_
_atom_site_aniso_label
_atom_site_aniso_U_11
_atom_site_aniso_U_22
_atom_site_aniso_U_33
_atom_site_aniso_U_12
_atom_site_aniso_U_13
_atom_site_aniso_U_23
P1 0.0229(3) 0.0205(4) 0.0158(3) -0.0016(3) 0.0012(3) -0.0009(3)
F20 0.0239(9) 0.0413(11) 0.0272(9) -0.0080(8) -0.0003(7) 0.0064(8)
F21 0.0302(9) 0.0229(9) 0.0207(8) -0.0068(7) 0.0014(6) -0.0020(6)
F19 0.0336(9) 0.0328(11) 0.0194(8) 0.0061(8) -0.0017(7) -0.0023(7)
F18 0.0316(9) 0.0218(9) 0.0245(8) -0.0018(7) 0.0079(6) -0.0065(7)
F17 0.0211(8) 0.0351(11) 0.0365(10) 0.0055(8) 0.0002(7) -0.0016(8)
F16 0.0237(9) 0.0405(11) 0.0297(9) -0.0076(8) 0.0002(7) 0.0051(8)
F15 0.0284(9) 0.0404(11) 0.0230(9) 0.0082(8) 0.0031(7) -0.0046(7)
F14 0.0458(11) 0.0257(10) 0.0274(9) 0.0024(8) 0.0126(7) -0.0069(7)
F13 0.0398(11) 0.0400(12) 0.0306(10) 0.0018(9) -0.0150(8) 0.0057(8)
F12 0.0245(9) 0.0328(11) 0.0476(11) 0.0072(8) 0.0109(8) -0.0009(8)
F11 0.0785(15) 0.0223(11) 0.0401(11) -0.0132(10) 0.0133(10) -0.0088(8)
F10 0.0216(9) 0.0374(12) 0.0580(12) 0.0056(8) -0.0102(8) 0.0081(9)
F9 0.0245(9) 0.0297(10) 0.0390(10) -0.0035(7) -0.0044(7) 0.0019(8)
F22 0.0566(12) 0.0273(10) 0.0267(9) -0.0110(9) 0.0019(8) -0.0036(8)
F8 0.0385(10) 0.0348(10) 0.0252(9) -0.0033(8) 0.0136(7) 0.0010(7)
F25 0.0493(11) 0.0454(12) 0.0204(8) -0.0059(9) -0.0087(7) -0.0000(8)
F24 0.0533(12) 0.0474(12) 0.0297(10) -0.0018(10) -0.0023(8) 0.0191(9)
F7 0.0388(11) 0.0805(16) 0.0339(10) -0.0130(10) 0.0050(8) 0.0263(10)
F23 0.0658(14) 0.0252(11) 0.0424(11) -0.0023(9) 0.0093(10) 0.0116(8)
F6 0.0292(10) 0.0720(15) 0.0334(10) -0.0086(10) -0.0103(8) 0.0099(9)
C21 0.0213(14) 0.0209(15) 0.0195(13) 0.0038(12) 0.0021(10) -0.0014(11)
F5 0.0569(12) 0.0302(11) 0.0388(11) -0.0176(9) 0.0102(9) 0.0062(8)
C23 0.0231(14) 0.0262(17) 0.0210(14) -0.0014(12) 0.0019(11) 0.0001(11)
C24 0.0163(14) 0.0215(16) 0.0427(18) -0.0001(12) -0.0033(12) 0.0059(13)
C25 0.0178(12) 0.0282(16) 0.0199(13) -0.0037(12) 0.0019(10) 0.0009(12)
C26 0.0175(14) 0.0316(18) 0.0242(14) 0.0017(12) 0.0008(11) 0.0002(12)
F4 0.0483(13) 0.0416(12) 0.0640(14) 0.0250(10) -0.0031(10) -0.0090(10)
C28 0.0228(14) 0.0228(16) 0.0213(14) -0.0018(12) 0.0023(11) 0.0004(11)
C29 0.0222(15) 0.039(2) 0.0207(14) -0.0026(13) -0.0012(11) -0.0018(13)
C30 0.0209(14) 0.0175(15) 0.0193(13) 0.0025(11) -0.0019(10) -0.0059(11)
C31 0.0296(16) 0.0243(16) 0.0195(13) 0.0039(13) 0.0005(11) 0.0034(12)
F3 0.0457(12) 0.1057(19) 0.0270(10) -0.0134(12) -0.0084(8) 0.0296(11)
C33 0.0211(14) 0.0229(16) 0.0234(14) -0.0006(12) 0.0004(11) 0.0014(11)
C34 0.0270(15) 0.0197(15) 0.0265(15) -0.0041(12) -0.0077(12) 0.0044(12)
B1 0.0177(15) 0.0232(18) 0.0188(14) 0.0018(13) 0.0009(11) -0.0011(13)
C36 0.0321(17) 0.0228(17) 0.0218(14) 0.0001(13) -0.0022(12) 0.0034(12)
C37 0.0305(17) 0.042(2) 0.0280(16) -0.0001(15) 0.0122(12) -0.0085(14)
C38 0.0201(14) 0.043(2) 0.0259(15) 0.0009(14) -0.0061(12) 0.0008(14)
F2 0.0879(17) 0.0229(12) 0.0766(16) 0.0156(11) -0.0111(13) -0.0138(10)
C40 0.0202(14) 0.0168(15) 0.0409(17) 0.0002(12) 0.0089(12) -0.0003(12)
C41 0.0207(14) 0.0236(16) 0.0177(13) -0.0022(12) 0.0032(10) 0.0020(11)
C42 0.0190(13) 0.0207(15) 0.0182(13) 0.0020(11) 0.0011(10) 0.0020(11)
C43 0.0261(16) 0.044(2) 0.0260(15) -0.0028(14) 0.0064(12) 0.0111(14)
C44 0.0276(16) 0.040(2) 0.0188(14) -0.0052(14) 0.0037(11) -0.0032(12)
F1 0.0638(14) 0.0259(11) 0.0531(12) -0.0136(9) -0.0142(10) -0.0008(9)
C46 0.0238(14) 0.0282(17) 0.0155(13) 0.0004(12) 0.0021(10) 0.0013(11)
C47 0.0359(18) 0.041(2) 0.0375(18) 0.0125(16) 0.0091(14) 0.0116(15)
C48 0.0197(14) 0.0262(17) 0.0259(14) 0.0004(12) 0.0030(11) 0.0011(12)
C49 0.0334(17) 0.0256(17) 0.0244(14) 0.0017(13) 0.0042(12) 0.0038(12)
C50 0.0306(16) 0.0301(18) 0.0241(15) -0.0026(13) 0.0069(12) -0.0009(13)
C51 0.0205(14) 0.0183(15) 0.0245(14) -0.0005(11) 0.0006(11) 0.0046(11)
C52 0.0255(15) 0.0206(16) 0.0253(15) 0.0008(12) 0.0014(11) 0.0023(12)
C53 0.0309(16) 0.0338(19) 0.0227(15) 0.0035(14) -0.0006(12) -0.0035(12)
C54 0.0293(15) 0.0296(18) 0.0192(14) -0.0046(13) 0.0022(11) -0.0001(12)
C55 0.0243(15) 0.0289(17) 0.0168(13) -0.0029(12) 0.0037(11) -0.0005(12)
C56 0.0338(17) 0.0337(19) 0.0232(15) -0.0052(14) 0.0054(12) -0.0069(13)
C57 0.0303(16) 0.0261(17) 0.0273(15) -0.0069(13) 0.0005(12) 0.0079(13)
C58 0.0332(17) 0.0231(17) 0.0335(16) -0.0002(14) 0.0096(13) 0.0063(13)
C59 0.0428(19) 0.0262(19) 0.0338(17) 0.0154(15) -0.0013(14) 0.0011(13)
C60 0.0258(16) 0.045(2) 0.0349(17) 0.0087(15) 0.0002(13) -0.0066(15)
C61 0.040(2) 0.056(3) 0.050(2) 0.0131(18) 0.0070(17) -0.0105(18)
C62 0.0274(15) 0.0224(17) 0.0195(14) 0.0033(12) 0.0032(11) -0.0032(11)
C63 0.0288(16) 0.0366(19) 0.0208(14) 0.0019(13) 0.0045(11) 0.0119(13)
C64 0.0229(14) 0.0243(16) 0.0146(13) 0.0015(12) 0.0011(10) 0.0024(11)
C65 0.0411(19) 0.0143(15) 0.0280(15) -0.0018(13) -0.0002(13) -0.0041(12)
C66 0.0274(16) 0.039(2) 0.0325(17) -0.0122(15) 0.0064(12) -0.0083(14)
B2 0.0319(18) 0.032(2) 0.0101(14) -0.0068(15) -0.0003(12) 0.0002(12)
C68 0.050(2) 0.0211(17) 0.0251(15) -0.0057(15) -0.0092(13) 0.0030(12)
C69 0.039(2) 0.074(3) 0.0339(19) 0.0093(19) 0.0175(15) 0.0029(18)
C70 0.0389(19) 0.033(2) 0.0293(17) -0.0011(15) 0.0052(14) -0.0006(13)
C71 0.0362(18) 0.047(2) 0.0257(16) 0.0044(16) 0.0076(13) 0.0057(14)
C72 0.046(2) 0.034(2) 0.044(2) 0.0044(16) 0.0023(16) 0.0046(15)
C73 0.0249(17) 0.068(3) 0.0293(17) -0.0001(17) 0.0004(13) 0.0093(17)
C74 0.0300(18) 0.051(2) 0.061(2) -0.0048(17) 0.0146(16) -0.0029(18)
C75 0.061(2) 0.0178(17) 0.0357(18) 0.0117(16) -0.0028(16) -0.0035(13)
C76 0.0306(18) 0.055(2) 0.0284(17) -0.0112(16) 0.0014(13) -0.0060(15)
C77 0.0319(17) 0.055(2) 0.0190(14) 0.0043(16) -0.0030(12) 0.0117(14)
C78 0.034(2) 0.147(6) 0.099(4) -0.040(3) -0.001(2) -0.001(4)
C79 0.039(2) 0.093(3) 0.040(2) -0.029(2) 0.0022(16) -0.019(2)
C80 0.054(3) 0.117(4) 0.072(3) -0.053(3) 0.010(2) -0.039(3)
C81 0.031(2) 0.096(4) 0.076(3) -0.009(2) 0.0190(19) -0.007(3)

loop_
_atom_type_symbol
_atom_type_scat_dispersion_real
_atom_type_scat_dispersion_imag
_atom_type_scat_Cromer_Mann_a1
_atom_type_scat_Cromer_Mann_a2
_atom_type_scat_Cromer_Mann_a3
_atom_type_scat_Cromer_Mann_a4
_atom_type_scat_Cromer_Mann_b1
_atom_type_scat_Cromer_Mann_b2
_atom_type_scat_Cromer_Mann_b3
_atom_type_scat_Cromer_Mann_b4
_atom_type_scat_Cromer_Mann_c
_atom_type_scat_source
_atom_type_scat_dispersion_source
H 0.00000 0.00000 0.49300 0.32291 0.14019 0.04081 10.51090 26.12570 3.14236 57.79970 0.0030380000826 'International Tables Volume C Table 6.1.1.4 (pp. 500-502)' 'Henke, Gullikson and Davis, At. Data and Nucl. Data Tables, 1993, 54, 2'
C 0.00347 0.00161 2.31000 1.02000 1.58860 0.86500 20.84390 10.20750 0.56870 51.65120 0.215599998832 'International Tables Volume C Table 6.1.1.4 (pp. 500-502)' 'Henke, Gullikson and Davis, At. Data and Nucl. Data Tables, 1993, 54, 2'
B 0.00141 0.00067 2.05450 1.33260 1.09790 0.70680 23.21850 1.02100 60.34980 0.14030 -0.193200007081 'International Tables Volume C Table 6.1.1.4 (pp. 500-502)' 'Henke, Gullikson and Davis, At. Data and Nucl. Data Tables, 1993, 54, 2'
F 0.01794 0.01033 3.53920 2.64120 1.51700 1.02430 10.28250 4.29440 0.26150 26.14760 0.277599990368 'International Tables Volume C Table 6.1.1.4 (pp. 500-502)' 'Henke, Gullikson and Davis, At. Data and Nucl. Data Tables, 1993, 54, 2'
P 0.10434 0.09671 6.43450 4.17910 1.78000 1.49080 1.90670 27.15700 0.52600 68.16450 1.11489999294 'International Tables Volume C Table 6.1.1.4 (pp. 500-502)' 'Henke, Gullikson and Davis, At. Data and Nucl. Data Tables, 1993, 54, 2'

loop_
_geom_angle_atom_site_label_1
_geom_angle_atom_site_label_2
_geom_angle_atom_site_label_3
_geom_angle
C28 P1 F21 109.53(11)
C41 P1 F21 100.82(11)
C41 P1 C28 111.39(13)
C46 P1 F21 104.35(11)
C46 P1 C28 113.50(12)
C46 P1 C41 116.03(13)
B1 C21 C26 120.1(2)
C48 C21 C26 112.8(2)
C48 C21 B1 126.0(2)
C44 C23 C28 118.8(3)
C34 C24 F10 120.4(3)
C40 C24 F10 121.0(3)
C40 C24 C34 118.6(2)
C41 C25 C29 115.5(3)
B2 C25 C29 118.8(2)
B2 C25 C41 125.7(2)
C21 C26 F20 119.3(2)
C43 C26 F20 115.4(2)
C43 C26 C21 125.3(2)
C23 C28 P1 119.6(2)
C53 C28 P1 119.7(2)
C53 C28 C23 120.5(3)
C25 C29 F25 118.7(3)
C63 C29 F25 117.6(2)
C63 C29 C25 123.8(3)
C42 C30 F18 120.9(2)
C55 C30 F18 114.3(2)
C55 C30 C42 124.9(3)
C59 C31 F17 115.6(3)
C64 C31 F17 119.2(3)
C64 C31 C59 125.2(3)
C40 C33 F15 115.5(2)
C51 C33 F15 120.8(2)
C51 C33 C40 123.6(3)
C24 C34 F13 120.5(2)
C52 C34 F13 120.3(3)
C52 C34 C24 119.2(3)
C42 B1 C21 113.5(2)
C51 B1 C21 115.2(2)
C51 B1 C42 101.8(2)
C64 B1 C21 99.9(2)
C64 B1 C42 114.4(2)
C64 B1 C51 112.6(2)
C64 C36 F9 121.0(2)
C68 C36 F9 115.0(3)
C68 C36 C64 124.0(3)
C60 C37 C44 120.3(3)
C48 C38 F6 120.8(3)
C77 C38 F6 118.6(2)
C77 C38 C48 120.5(3)
C24 C40 F12 118.7(2)
C33 C40 F12 120.9(3)
C33 C40 C24 120.4(3)
C25 C41 P1 120.9(2)
C50 C41 P1 118.5(2)
C50 C41 C25 120.6(2)
B1 C42 C30 127.8(2)
C62 C42 C30 113.0(3)
C62 C42 B1 119.0(2)
C26 C43 F7 121.1(3)
C77 C43 F7 120.0(3)
C77 C43 C26 118.9(3)
C37 C44 C23 120.7(3)
C49 C46 P1 119.8(2)
C56 C46 P1 119.3(2)
C56 C46 C49 120.9(3)
C73 C47 C49 120.1(3)
C21 C48 F16 121.4(2)
C38 C48 F16 114.8(2)
C38 C48 C21 123.8(3)
C47 C49 C46 119.3(3)
C41 C50 F22 119.7(2)
C58 C50 F22 118.9(3)
C58 C50 C41 121.3(3)
B1 C51 C33 128.1(2)
C52 C51 C33 113.2(2)
C52 C51 B1 118.5(2)
C34 C52 F19 116.0(2)
C51 C52 F19 119.1(2)
C51 C52 C34 124.9(3)
C60 C53 C28 119.6(3)
C70 C54 B2 117.0(3)
C71 C54 B2 109.0(2)
C71 C54 C70 109.3(3)
C30 C55 F8 120.5(3)
C57 C55 F8 119.9(3)
C57 C55 C30 119.5(3)
C76 C56 C46 118.9(3)
C55 C57 F5 120.8(3)
C65 C57 F5 121.2(3)
C65 C57 C55 118.0(3)
C50 C58 F23 120.3(3)
C63 C58 F23 120.6(2)
C63 C58 C50 119.1(3)
C31 C59 F4 121.4(3)
C75 C59 F4 120.4(3)
C75 C59 C31 118.2(3)
C53 C60 C37 120.0(3)
C72 C61 C69 111.2(3)
C42 C62 F14 119.6(2)
C65 C62 F14 116.0(2)
C65 C62 C42 124.3(3)
C29 C63 F24 120.4(3)
C58 C63 F24 120.0(3)
C58 C63 C29 119.7(2)
B1 C64 C31 120.2(2)
C36 C64 C31 113.0(3)
C36 C64 B1 126.4(2)
C57 C65 F11 119.3(3)
C62 C65 F11 120.5(3)
C62 C65 C57 120.2(3)
C74 C66 B2 116.2(3)
C79 C66 B2 112.1(2)
C79 C66 C74 110.6(3)
C54 B2 C25 115.8(3)
C66 B2 C25 119.7(3)
C66 B2 C54 124.4(3)
F1 C68 C36 119.8(3)
C75 C68 C36 119.8(3)
C75 C68 F1 120.4(3)
C71 C69 C61 112.8(3)
C72 C70 C54 111.6(3)
C69 C71 C54 112.3(3)
C70 C72 C61 110.7(3)
C76 C73 C47 120.6(3)
C81 C74 C66 111.7(3)
C59 C75 F2 119.4(3)
C68 C75 F2 120.7(3)
C68 C75 C59 119.8(3)
C73 C76 C56 120.2(3)
C38 C77 F3 120.9(3)
C43 C77 F3 120.4(3)
C43 C77 C38 118.6(3)
C81 C78 C80 111.7(4)
C80 C79 C66 110.3(3)
C79 C80 C78 111.8(4)
C78 C81 C74 111.5(3)

loop_
_geom_bond_atom_site_label_1
_geom_bond_atom_site_label_2
_geom_bond_distance
P1 F21 1.5553(16)
P1 C28 1.760(3)
P1 C41 1.784(3)
P1 C46 1.764(3)
F20 C26 1.358(3)
F19 C52 1.355(3)
F18 C30 1.367(3)
F17 C31 1.359(3)
F16 C48 1.348(3)
F15 C33 1.355(3)
F14 C62 1.362(3)
F13 C34 1.353(3)
F12 C40 1.350(3)
F11 C65 1.350(3)
F10 C24 1.338(3)
F9 C36 1.354(3)
F22 C50 1.344(3)
F8 C55 1.343(3)
F25 C29 1.350(3)
F24 C63 1.332(3)
F7 C43 1.346(3)
F23 C58 1.342(4)
F6 C38 1.356(3)
C21 C26 1.385(4)
C21 B1 1.658(4)
C21 C48 1.396(4)
F5 C57 1.338(3)
C23 C28 1.402(3)
C23 C44 1.378(4)
C24 C34 1.380(4)
C24 C40 1.371(4)
C25 C29 1.392(4)
C25 C41 1.416(4)
C25 B2 1.600(5)
C26 C43 1.373(4)
F4 C59 1.338(4)
C28 C53 1.392(4)
C29 C63 1.367(4)
C30 C42 1.377(4)
C30 C55 1.380(4)
C31 C59 1.377(4)
C31 C64 1.388(4)
F3 C77 1.345(3)
C33 C40 1.386(4)
C33 C51 1.379(4)
C34 C52 1.369(4)
B1 C42 1.653(4)
B1 C51 1.652(4)
B1 C64 1.657(4)
C36 C64 1.389(4)
C36 C68 1.380(4)
C37 C44 1.375(4)
C37 C60 1.392(4)
C38 C48 1.372(4)
C38 C77 1.366(4)
F2 C75 1.352(4)
C41 C50 1.387(4)
C42 C62 1.381(4)
C43 C77 1.383(4)
F1 C68 1.355(4)
C46 C49 1.387(4)
C46 C56 1.394(4)
C47 C49 1.382(4)
C47 C73 1.383(5)
C50 C58 1.372(4)
C51 C52 1.401(4)
C53 C60 1.373(4)
C54 B2 1.567(5)
C54 C70 1.533(4)
C54 C71 1.550(4)
C55 C57 1.370(4)
C56 C76 1.385(4)
C57 C65 1.373(4)
C58 C63 1.376(4)
C59 C75 1.381(5)
C61 C69 1.509(5)
C61 C72 1.523(5)
C62 C65 1.372(4)
C66 B2 1.567(4)
C66 C74 1.534(5)
C66 C79 1.534(4)
C68 C75 1.356(5)
C69 C71 1.527(5)
C70 C72 1.526(5)
C73 C76 1.377(5)
C74 C81 1.513(5)
C78 C80 1.494(7)
C78 C81 1.515(6)
C79 C80 1.534(5)
